data_1572211
loop_
_publ_author_name
'W&#xfc;rdemann, Marie Sophie'
'K&#xfc;hn, Steffen'
'B&#xf6;tel, Tobias'
'Schmidtmann, Marc'
'M&#xfc;ller, Thomas'

_publ_section_title
;
 Phospha-bicyclohexene-germylenes exhibiting unexpected reactivity.
;
_journal_issue 35
_journal_name_full 'Chemical science'
_journal_page_first 14161
_journal_page_last 14170
_journal_paper_doi 10.1039/d4sc04034a
_journal_volume 15
_journal_year 2024
_chemical_formula_structural GePC4(CH3)2(Si(CH3)3)2(N(C3H7)2)
_chemical_formula_sum 'C18 H38 Ge N P Si2'
_chemical_formula_weight 428.23
_space_group_crystal_system orthorhombic
_space_group_IT_number 62
_space_group_name_Hall '-P 2ac 2n'
_space_group_name_H-M_alt 'P n m a'
_atom_sites_solution_hydrogens difmap
_atom_sites_solution_primary direct
_atom_sites_solution_secondary difmap
_audit_creation_method SHELXL-2018/3
_audit_update_record
;
2024-06-17 deposited with the CCDC.	2024-07-30 downloaded from the CCDC.
;
_cell_angle_alpha 90
_cell_angle_beta 90
_cell_angle_gamma 90
_cell_formula_units_Z 4
_cell_length_a 12.4246(9)
_cell_length_b 18.0809(13)
_cell_length_c 10.2515(7)
_cell_measurement_reflns_used 9813
_cell_measurement_temperature 100(2)
_cell_measurement_theta_max 40.14
_cell_measurement_theta_min 2.28
_cell_volume 2303.0(3)
_computing_cell_refinement 'Bruker SAINT V8.40A'
_computing_data_collection 'Bruker APEX3'
_computing_data_reduction 'Bruker SAINT V8.40A'
_computing_structure_refinement 'SHELXL-2018/3 (Sheldrick, 2018)'
_computing_structure_solution 'SHELXS-2013/1 (Sheldrick, 2013)'
_diffrn_ambient_temperature 100(2)
_diffrn_measured_fraction_theta_full 1.000
_diffrn_measured_fraction_theta_max 1.000
_diffrn_measurement_device_type 'Bruker Photon III CPAD'
_diffrn_measurement_method '\f and \w scans'
_diffrn_radiation_type MoK\a
_diffrn_radiation_wavelength 0.71073
_diffrn_reflns_av_R_equivalents 0.0301
_diffrn_reflns_av_unetI/netI 0.0091
_diffrn_reflns_Laue_measured_fraction_full 1.000
_diffrn_reflns_Laue_measured_fraction_max 1.000
_diffrn_reflns_limit_h_max 22
_diffrn_reflns_limit_h_min -22
_diffrn_reflns_limit_k_max 32
_diffrn_reflns_limit_k_min -32
_diffrn_reflns_limit_l_max 18
_diffrn_reflns_limit_l_min -18
_diffrn_reflns_number 228190
_diffrn_reflns_point_group_measured_fraction_full 1.000
_diffrn_reflns_point_group_measured_fraction_max 1.000
_diffrn_reflns_theta_full 25.242
_diffrn_reflns_theta_max 40.249
_diffrn_reflns_theta_min 2.253
_diffrn_source 'I\mS microfocus'
_exptl_absorpt_coefficient_mu 1.504
_exptl_absorpt_correction_T_max 1.0000
_exptl_absorpt_correction_T_min 0.9007
_exptl_absorpt_correction_type multi-scan
_exptl_absorpt_process_details 'SADABS-2016/2 (Sheldrick)'
_exptl_crystal_colour colourless
_exptl_crystal_density_diffrn 1.235
_exptl_crystal_description block
_exptl_crystal_F_000 912
_exptl_crystal_size_max 0.160
_exptl_crystal_size_mid 0.160
_exptl_crystal_size_min 0.090
_refine_diff_density_max 0.567
_refine_diff_density_min -0.340
_refine_diff_density_rms 0.047
_refine_ls_extinction_method none
_refine_ls_goodness_of_fit_ref 1.076
_refine_ls_hydrogen_treatment constr
_refine_ls_matrix_type full
_refine_ls_number_parameters 118
_refine_ls_number_reflns 7412
_refine_ls_number_restraints 0
_refine_ls_restrained_S_all 1.076
_refine_ls_R_factor_all 0.0191
_refine_ls_R_factor_gt 0.0173
_refine_ls_shift/su_max 0.002
_refine_ls_shift/su_mean 0.000
_refine_ls_structure_factor_coef Fsqd
_refine_ls_weighting_details 'w=1/[\s^2^(Fo^2^)+(0.0250P)^2^+0.3500P] where P=(Fo^2^+2Fc^2^)/3'
_refine_ls_weighting_scheme calc
_refine_ls_wR_factor_gt 0.0498
_refine_ls_wR_factor_ref 0.0505
_reflns_Friedel_coverage 0.000
_reflns_number_gt 6932
_reflns_number_total 7412
_reflns_threshold_expression 'I > 2\s(I)'
_cod_data_source_file d4sc04034a3.cif
_cod_data_source_block 15a
_cod_depositor_comments 'Adding full bibliography for 1572207--1572213.cif.'
_cod_database_code 1572211
_shelx_shelxl_version_number 2018/3
_shelx_space_group_comment
;
The symmetry employed for this shelxl refinement is uniquely defined
by the following loop, which should always be used as a source of
symmetry information in preference to the above space-group names.
They are only intended as comments.
;
_shelx_estimated_absorpt_t_min 0.795
_shelx_estimated_absorpt_t_max 0.877

loop_
_space_group_symop_operation_xyz
'x, y, z'
'-x+1/2, -y, z+1/2'
'-x, y+1/2, -z'
'x+1/2, -y+1/2, -z+1/2'
'-x, -y, -z'
'x-1/2, y, -z-1/2'
'x, -y-1/2, z'
'-x-1/2, y-1/2, z-1/2'

loop_
_atom_site_label
_atom_site_type_symbol
_atom_site_fract_x
_atom_site_fract_y
_atom_site_fract_z
_atom_site_U_iso_or_equiv
_atom_site_adp_type
_atom_site_occupancy
_atom_site_site_symmetry_order
_atom_site_calc_flag
_atom_site_refinement_flags_posn
_atom_site_refinement_flags_adp
_atom_site_refinement_flags_occupancy
_atom_site_disorder_assembly
_atom_site_disorder_group
Ge1 Ge 0.12040(2) 0.250000 0.37159(2) 0.01395(2) Uani 1 2 d S T P . .
P1 P 0.26783(2) 0.250000 0.57854(2) 0.01022(3) Uani 1 2 d S T P . .
Si1 Si 0.21951(2) 0.08138(2) 0.48221(2) 0.01644(3) Uani 1 1 d . . . . .
N1 N 0.40055(5) 0.250000 0.61956(5) 0.01315(8) Uani 1 2 d S T P . .
C1 C 0.24775(3) 0.18108(2) 0.44859(4) 0.01268(6) Uani 1 1 d . . . . .
C2 C 0.28264(3) 0.21064(3) 0.32240(4) 0.01441(6) Uani 1 1 d . . . . .
C3 C 0.31818(5) 0.16424(4) 0.20866(5) 0.02228(9) Uani 1 1 d . . . . .
H3A H 0.305493 0.191374 0.127340 0.033 Uiso 1 1 calc R U . . .
H3B H 0.277143 0.117960 0.207484 0.033 Uiso 1 1 calc R U . . .
H3C H 0.395077 0.153138 0.216967 0.033 Uiso 1 1 calc R U . . .
C4 C 0.16256(6) 0.07259(3) 0.65013(6) 0.02533(10) Uani 1 1 d . . . . .
H4A H 0.218309 0.084478 0.714422 0.038 Uiso 1 1 calc R U . . .
H4B H 0.137455 0.021809 0.663931 0.038 Uiso 1 1 calc R U . . .
H4C H 0.102026 0.106877 0.660137 0.038 Uiso 1 1 calc R U . . .
C5 C 0.34368(6) 0.02283(4) 0.47417(7) 0.02959(12) Uani 1 1 d . . . . .
H5A H 0.391933 0.036004 0.546132 0.044 Uiso 1 1 calc R U . . .
H5B H 0.380374 0.031283 0.390878 0.044 Uiso 1 1 calc R U . . .
H5C H 0.323701 -0.029452 0.481303 0.044 Uiso 1 1 calc R U . . .
C6 C 0.11579(6) 0.04485(4) 0.36555(7) 0.02791(12) Uani 1 1 d . . . . .
H6A H 0.101739 -0.007364 0.384732 0.042 Uiso 1 1 calc R U . . .
H6B H 0.142487 0.049634 0.275992 0.042 Uiso 1 1 calc R U . . .
H6C H 0.049039 0.073211 0.375054 0.042 Uiso 1 1 calc R U . . .
C7 C 0.43180(6) 0.250000 0.75849(6) 0.01763(11) Uani 1 2 d S T P . .
H7 H 0.512239 0.250000 0.761787 0.021 Uiso 1 2 calc R U P . .
C8 C 0.39351(6) 0.18065(5) 0.82948(7) 0.03074(13) Uani 1 1 d . . . . .
H8A H 0.314804 0.181236 0.835714 0.046 Uiso 1 1 calc R U . . .
H8B H 0.424576 0.179471 0.917322 0.046 Uiso 1 1 calc R U . . .
H8C H 0.416549 0.136702 0.780996 0.046 Uiso 1 1 calc R U . . .
C9 C 0.48898(5) 0.250000 0.52372(6) 0.01485(9) Uani 1 2 d S T P . .
H9 H 0.454679 0.250001 0.435482 0.018 Uiso 1 2 calc R U P . .
C10 C 0.55817(7) 0.18105(4) 0.53085(10) 0.0409(2) Uani 1 1 d . . . . .
H10A H 0.596552 0.180039 0.614345 0.061 Uiso 1 1 calc R U . . .
H10B H 0.610346 0.181421 0.459155 0.061 Uiso 1 1 calc R U . . .
H10C H 0.512347 0.137127 0.523647 0.061 Uiso 1 1 calc R U . . .

loop_
_atom_site_aniso_label
_atom_site_aniso_U_11
_atom_site_aniso_U_22
_atom_site_aniso_U_33
_atom_site_aniso_U_23
_atom_site_aniso_U_13
_atom_site_aniso_U_12
Ge1 0.00983(3) 0.01761(3) 0.01440(3) 0.000 -0.00169(2) 0.000
P1 0.00980(5) 0.01110(5) 0.00977(5) 0.000 0.00045(4) 0.000
Si1 0.01733(6) 0.01146(5) 0.02054(6) -0.00194(4) -0.00193(4) 0.00139(4)
N1 0.01019(17) 0.0190(2) 0.01028(17) 0.000 -0.00021(14) 0.000
C1 0.01193(14) 0.01321(14) 0.01290(14) -0.00161(11) -0.00032(11) 0.00029(11)
C2 0.01183(14) 0.01984(17) 0.01155(14) -0.00244(13) -0.00006(12) 0.00050(12)
C3 0.01959(19) 0.0315(2) 0.01578(17) -0.00870(17) 0.00214(15) 0.00141(18)
C4 0.0299(3) 0.0198(2) 0.0263(2) 0.00488(18) 0.0034(2) -0.00226(19)
C5 0.0301(3) 0.0243(2) 0.0344(3) -0.0060(2) -0.0041(2) 0.0134(2)
C6 0.0282(3) 0.0206(2) 0.0350(3) -0.0053(2) -0.0082(2) -0.00559(19)
C7 0.0135(2) 0.0282(3) 0.0112(2) 0.000 -0.00164(18) 0.000
C8 0.0258(2) 0.0437(4) 0.0227(2) 0.0171(3) -0.0010(2) 0.0004(2)
C9 0.0109(2) 0.0208(3) 0.0128(2) 0.000 0.00077(17) 0.000
C10 0.0379(4) 0.0299(3) 0.0548(5) 0.0110(3) 0.0284(4) 0.0162(3)

loop_
_atom_type_symbol
_atom_type_description
_atom_type_scat_dispersion_real
_atom_type_scat_dispersion_imag
_atom_type_scat_source
C C 0.0033 0.0016 'International Tables Vol C Tables 4.2.6.8 and 6.1.1.4'
H H 0.0000 0.0000 'International Tables Vol C Tables 4.2.6.8 and 6.1.1.4'
N N 0.0061 0.0033 'International Tables Vol C Tables 4.2.6.8 and 6.1.1.4'
Si Si 0.0817 0.0704 'International Tables Vol C Tables 4.2.6.8 and 6.1.1.4'
P P 0.1023 0.0942 'International Tables Vol C Tables 4.2.6.8 and 6.1.1.4'
Ge Ge 0.1547 1.8001 'International Tables Vol C Tables 4.2.6.8 and 6.1.1.4'

loop_
_geom_angle_atom_site_label_1
_geom_angle_atom_site_label_2
_geom_angle_atom_site_label_3
_geom_angle
_geom_angle_site_symmetry_1
_geom_angle_site_symmetry_3
_geom_angle_publ_flag
C1 Ge1 C1 70.35(2) . 7_565 ?
C1 Ge1 C2 66.368(17) . 7_565 ?
C1 Ge1 C2 39.271(17) 7_565 7_565 ?
C1 Ge1 C2 39.271(17) . . ?
C1 Ge1 C2 66.370(17) 7_565 . ?
C2 Ge1 C2 37.81(3) 7_565 . ?
C1 Ge1 P1 41.043(12) . . ?
C1 Ge1 P1 41.044(12) 7_565 . ?
C2 Ge1 P1 64.785(13) 7_565 . ?
C2 Ge1 P1 64.785(12) . . ?
N1 P1 C1 108.065(19) . . ?
N1 P1 C1 108.064(19) . 7_565 ?
C1 P1 C1 85.20(3) . 7_565 ?
N1 P1 Ge1 145.114(19) . . ?
C1 P1 Ge1 50.490(14) . . ?
C1 P1 Ge1 50.491(14) 7_565 . ?
C4 Si1 C1 108.86(2) . . ?
C4 Si1 C5 107.73(3) . . ?
C1 Si1 C5 112.49(3) . . ?
C4 Si1 C6 107.28(3) . . ?
C1 Si1 C6 110.53(3) . . ?
C5 Si1 C6 109.77(3) . . ?
C9 N1 C7 116.56(5) . . ?
C9 N1 P1 123.89(4) . . ?
C7 N1 P1 119.55(4) . . ?
C2 C1 P1 110.60(3) . . ?
C2 C1 Si1 124.77(3) . . ?
P1 C1 Si1 123.02(3) . . ?
C2 C1 Ge1 71.58(2) . . ?
P1 C1 Ge1 88.467(18) . . ?
Si1 C1 Ge1 119.06(2) . . ?
C2 C2 C1 111.39(3) 7_565 . ?
C2 C2 C3 123.93(3) 7_565 . ?
C1 C2 C3 124.63(5) . . ?
C2 C2 Ge1 71.093(13) 7_565 . ?
C1 C2 Ge1 69.15(2) . . ?
C3 C2 Ge1 128.95(3) . . ?
C2 C3 H3A 109.5 . . ?
C2 C3 H3B 109.5 . . ?
H3A C3 H3B 109.5 . . ?
C2 C3 H3C 109.5 . . ?
H3A C3 H3C 109.5 . . ?
H3B C3 H3C 109.5 . . ?
Si1 C4 H4A 109.5 . . ?
Si1 C4 H4B 109.5 . . ?
H4A C4 H4B 109.5 . . ?
Si1 C4 H4C 109.5 . . ?
H4A C4 H4C 109.5 . . ?
H4B C4 H4C 109.5 . . ?
Si1 C5 H5A 109.5 . . ?
Si1 C5 H5B 109.5 . . ?
H5A C5 H5B 109.5 . . ?
Si1 C5 H5C 109.5 . . ?
H5A C5 H5C 109.5 . . ?
H5B C5 H5C 109.5 . . ?
Si1 C6 H6A 109.5 . . ?
Si1 C6 H6B 109.5 . . ?
H6A C6 H6B 109.5 . . ?
Si1 C6 H6C 109.5 . . ?
H6A C6 H6C 109.5 . . ?
H6B C6 H6C 109.5 . . ?
N1 C7 C8 112.22(4) . . ?
N1 C7 C8 112.22(4) . 7_565 ?
C8 C7 C8 110.52(8) . 7_565 ?
N1 C7 H7 107.2 . . ?
C8 C7 H7 107.2 . . ?
C8 C7 H7 107.2 7_565 . ?
C7 C8 H8A 109.5 . . ?
C7 C8 H8B 109.5 . . ?
H8A C8 H8B 109.5 . . ?
C7 C8 H8C 109.5 . . ?
H8A C8 H8C 109.5 . . ?
H8B C8 H8C 109.5 . . ?
N1 C9 C10 112.99(4) . 7_565 ?
N1 C9 C10 112.99(4) . . ?
C10 C9 C10 110.63(9) 7_565 . ?
N1 C9 H9 106.6 . . ?
C10 C9 H9 106.6 7_565 . ?
C10 C9 H9 106.6 . . ?
C9 C10 H10A 109.5 . . ?
C9 C10 H10B 109.5 . . ?
H10A C10 H10B 109.5 . . ?
C9 C10 H10C 109.5 . . ?
H10A C10 H10C 109.5 . . ?
H10B C10 H10C 109.5 . . ?

loop_
_geom_bond_atom_site_label_1
_geom_bond_atom_site_label_2
_geom_bond_distance
_geom_bond_site_symmetry_2
_geom_bond_publ_flag
Ge1 C1 2.1633(4) . ?
Ge1 C1 2.1633(4) 7_565 ?
Ge1 C2 2.1964(5) 7_565 ?
Ge1 C2 2.1964(5) . ?
Ge1 P1 2.8029(2) . ?
P1 N1 1.7018(6) . ?
P1 C1 1.8411(4) . ?
P1 C1 1.8412(4) 7_565 ?
Si1 C4 1.8680(7) . ?
Si1 C1 1.8685(5) . ?
Si1 C5 1.8730(6) . ?
Si1 C6 1.8781(6) . ?
N1 C9 1.4739(8) . ?
N1 C7 1.4761(8) . ?
C1 C2 1.4653(6) . ?
C2 C2 1.4233(10) 7_565 ?
C2 C3 1.5028(7) . ?
C3 H3A 0.9800 . ?
C3 H3B 0.9800 . ?
C3 H3C 0.9800 . ?
C4 H4A 0.9800 . ?
C4 H4B 0.9800 . ?
C4 H4C 0.9800 . ?
C5 H5A 0.9800 . ?
C5 H5B 0.9800 . ?
C5 H5C 0.9800 . ?
C6 H6A 0.9800 . ?
C6 H6B 0.9800 . ?
C6 H6C 0.9800 . ?
C7 C8 1.5259(8) . ?
C7 C8 1.5259(8) 7_565 ?
C7 H7 1.0000 . ?
C8 H8A 0.9800 . ?
C8 H8B 0.9800 . ?
C8 H8C 0.9800 . ?
C9 C10 1.5160(8) 7_565 ?
C9 C10 1.5161(8) . ?
C9 H9 1.0000 . ?
C10 H10A 0.9800 . ?
C10 H10B 0.9800 . ?
C10 H10C 0.9800 . ?

loop_
_geom_torsion_atom_site_label_1
_geom_torsion_atom_site_label_2
_geom_torsion_atom_site_label_3
_geom_torsion_atom_site_label_4
_geom_torsion
_geom_torsion_site_symmetry_1
_geom_torsion_site_symmetry_2
_geom_torsion_site_symmetry_3
_geom_torsion_site_symmetry_4
_geom_torsion_publ_flag
C1 P1 N1 C9 45.393(16) . . . . ?
C1 P1 N1 C9 -45.395(16) 7_565 . . . ?
Ge1 P1 N1 C9 0.000(0) . . . . ?
C1 P1 N1 C7 -134.607(16) . . . . ?
C1 P1 N1 C7 134.605(16) 7_565 . . . ?
Ge1 P1 N1 C7 180.000(0) . . . . ?
N1 P1 C1 C2 -78.49(3) . . . . ?
C1 P1 C1 C2 28.96(4) 7_565 . . . ?
Ge1 P1 C1 C2 69.66(3) . . . . ?
N1 P1 C1 Si1 87.66(3) . . . . ?
C1 P1 C1 Si1 -164.890(14) 7_565 . . . ?
Ge1 P1 C1 Si1 -124.20(3) . . . . ?
N1 P1 C1 Ge1 -148.144(16) . . . . ?
C1 P1 C1 Ge1 -40.69(2) 7_565 . . . ?
C4 Si1 C1 C2 -173.51(4) . . . . ?
C5 Si1 C1 C2 67.17(5) . . . . ?
C6 Si1 C1 C2 -55.93(5) . . . . ?
C4 Si1 C1 P1 22.32(4) . . . . ?
C5 Si1 C1 P1 -97.00(4) . . . . ?
C6 Si1 C1 P1 139.90(3) . . . . ?
C4 Si1 C1 Ge1 -86.62(3) . . . . ?
C5 Si1 C1 Ge1 154.06(3) . . . . ?
C6 Si1 C1 Ge1 30.96(4) . . . . ?
P1 C1 C2 C2 -22.51(3) . . . 7_565 ?
Si1 C1 C2 C2 171.64(2) . . . 7_565 ?
Ge1 C1 C2 C2 58.558(13) . . . 7_565 ?
P1 C1 C2 C3 155.26(4) . . . . ?
Si1 C1 C2 C3 -10.59(6) . . . . ?
Ge1 C1 C2 C3 -123.67(5) . . . . ?
P1 C1 C2 Ge1 -81.07(2) . . . . ?
Si1 C1 C2 Ge1 113.08(3) . . . . ?
C9 N1 C7 C8 -117.42(5) . . . . ?
P1 N1 C7 C8 62.58(5) . . . . ?
C9 N1 C7 C8 117.42(5) . . . 7_565 ?
P1 N1 C7 C8 -62.58(5) . . . 7_565 ?
C7 N1 C9 C10 -63.28(6) . . . 7_565 ?
P1 N1 C9 C10 116.72(6) . . . 7_565 ?
C7 N1 C9 C10 63.28(6) . . . . ?
P1 N1 C9 C10 -116.72(6) . . . . ?
